data_7246892
loop_
_publ_author_name
'Guo, Runzhong'
'Liu, Yuchen'
'Wang, Zhibin'
'Wang, Haiying'
'Liu, Huiyan'

_publ_section_title
;
 Anion-dependent dynamic structure and tunable luminescence of Zn-MOFs
 with carboxyphenyl-terpyridine ligands
;
_journal_issue 29
_journal_name_full CrystEngComm
_journal_page_first 4157
_journal_page_last 4166
_journal_paper_doi 10.1039/D3CE00405H
_journal_volume 25
_journal_year 2023
_chemical_absolute_configuration unk
_chemical_formula_moiety 'C22 H14 Cl N3 O2 Zn, H2 O, 1[C4H9NO], 2[H2O]'
_chemical_formula_sum 'C26 H29 Cl N4 O6 Zn'
_chemical_formula_weight 594.392
_space_group_crystal_system monoclinic
_space_group_IT_number 9
_space_group_name_Hall 'C -2yc'
_space_group_name_H-M_alt 'C 1 c 1'
_symmetry_Int_Tables_number 9
_audit_creation_date 2023-06-01
_audit_creation_method
;
Olex2 1.5-dev
(compiled 2023.03.24 svn.rc9df729e for OlexSys, GUI svn.r6758)
;
_audit_update_record
;
2023-06-22 deposited with the CCDC.	2023-06-28 downloaded from the CCDC.
;
_cell_angle_alpha 90
_cell_angle_beta 97.910(5)
_cell_angle_gamma 90
_cell_formula_units_Z 4
_cell_length_a 11.976(4)
_cell_length_b 9.343(3)
_cell_length_c 21.923(7)
_cell_measurement_reflns_used 1856
_cell_measurement_temperature 296(2)
_cell_measurement_theta_max 24.24
_cell_measurement_theta_min 2.78
_cell_volume 2429.7(14)
_computing_cell_refinement 'Bruker SAINT'
_computing_data_collection 'Bruker APEX2'
_computing_data_reduction 'Bruker SAINT'
_computing_molecular_graphics 'Olex2 1.5-dev (Dolomanov et al., 2009)'
_computing_publication_material 'Olex2 1.5-dev (Dolomanov et al., 2009)'
_computing_structure_refinement 'olex2.refine 1.5-dev (Bourhis et al., 2015)'
_computing_structure_solution 'SHELXS-97 (Sheldrick 2008)'
_diffrn_ambient_temperature 296.15
_diffrn_measured_fraction_theta_full 0.9928
_diffrn_measured_fraction_theta_max 0.9928
_diffrn_measurement_device_type 'Bruker APEX-II CCD'
_diffrn_measurement_method '\f and \w scans'
_diffrn_radiation_type 'Mo K\a'
_diffrn_radiation_wavelength 0.71073
_diffrn_reflns_av_R_equivalents 0.0318
_diffrn_reflns_av_unetI/netI 0.0785
_diffrn_reflns_Laue_measured_fraction_full 0.9928
_diffrn_reflns_Laue_measured_fraction_max 0.9928
_diffrn_reflns_limit_h_max 14
_diffrn_reflns_limit_h_min -14
_diffrn_reflns_limit_k_max 8
_diffrn_reflns_limit_k_min -10
_diffrn_reflns_limit_l_max 23
_diffrn_reflns_limit_l_min -25
_diffrn_reflns_number 5747
_diffrn_reflns_point_group_measured_fraction_full 0.8512
_diffrn_reflns_point_group_measured_fraction_max 0.8512
_diffrn_reflns_theta_full 24.8074
_diffrn_reflns_theta_max 24.81
_diffrn_reflns_theta_min 2.85
_exptl_absorpt_coefficient_mu 1.174
_exptl_crystal_colour colorless
_exptl_crystal_density_diffrn 1.625
_exptl_crystal_description block
_exptl_crystal_F_000 1234.728
_exptl_crystal_size_max 0.2
_exptl_crystal_size_mid 0.18
_exptl_crystal_size_min 0.16
_refine_diff_density_max 0.3766
_refine_diff_density_min -0.5449
_refine_diff_density_rms 0.0736
_refine_ls_abs_structure_details 'Hooft, R.W.W., Straver, L.H., Spek, A.L. (2010). J. Appl. Cryst., 43, 665-668.'
_refine_ls_abs_structure_Flack 0.074(16)
_refine_ls_d_res_high 0.8470
_refine_ls_d_res_low 7.1401
_refine_ls_goodness_of_fit_ref 1.0203
_refine_ls_hydrogen_treatment mixed
_refine_ls_matrix_type full
_refine_ls_number_constraints 29
_refine_ls_number_parameters 273
_refine_ls_number_reflns 3530
_refine_ls_number_restraints 12
_refine_ls_restrained_S_all 1.0188
_refine_ls_R_factor_all 0.0560
_refine_ls_R_factor_gt 0.0468
_refine_ls_shift/su_max 0.0008
_refine_ls_shift/su_mean 0.0001
_refine_ls_structure_factor_coef Fsqd
_refine_ls_weighting_details 'w=1/[\s^2^(Fo^2^)+(0.0458P)^2^] where P=(Fo^2^+2Fc^2^)/3'
_refine_ls_weighting_scheme calc
_refine_ls_wR_factor_gt 0.1002
_refine_ls_wR_factor_ref 0.1034
_reflns_Friedel_coverage 0.709
_reflns_limit_h_max 14
_reflns_limit_h_min -14
_reflns_limit_k_max 10
_reflns_limit_k_min -10
_reflns_limit_l_max 23
_reflns_limit_l_min -25
_reflns_number_gt 3069
_reflns_number_total 3530
_reflns_threshold_expression I>=2u(I)
_cod_data_source_file d3ce00405h2.cif
_cod_data_source_block compound3
_cod_depositor_comments 'Adding full bibliography for 7246892--7246895.cif.'
_cod_original_sg_symbol_Hall ' C -2yc'
_cod_original_formula_sum 'C26 H29 Cl1 N4 O6 Zn1'
_cod_database_code 7246892
_olex2_refinement_description
;
1. Fixed Uiso
 At 1.2 times of:
  All C(H) groups
2. Restrained distances
 C1-C2
 1.35 with sigma of 0.01
3. Rigid body (RIGU) restrains
 C2, Zn1, Cl2, O1, O2, C1, C3, C7, C4, C6, C5, C8, C9, C12, C10, C11, C13, N1,
 C18, C14, C17, C19, C22, C15, C16, C20, C21, N2, N3
 with sigma for 1-2 distances of 0.004 and sigma for 1-3 distances of 0.004
4.a Riding coordinates:
 O3(H3a,H3b)
4.b Aromatic/amide H refined with riding coordinates:
 C3(H3), C4(H4), C6(H6), C7(H7), C9(H9), C12(H12), C14(H14), C15(H15),
 C16(H16), C17(H17), C19(H19), C20(H20), C21(H21), C22(H22)
;
_smtbx_masks_special_details
;
A solvent mask was calculated and 264 electrons were 
found in a volume of 622\%A^3^ in 1 void per unit cell. 
This is consistent with the presence of 1[C4H9NO], 2[H2O] per Formula Unit 
which account for 272 electrons per unit cell.
;
_smtbx_masks_void_probe_radius 1.2
_smtbx_masks_void_truncation_radius 1.2
_olex2_submission_special_instructions 'No special instructions were received'

loop_
_space_group_symop_id
_space_group_symop_operation_xyz
1 x,y,z
2 x,-y,z+1/2
3 x+1/2,y+1/2,z
4 x+1/2,-y+1/2,z+1/2

loop_
_atom_site_label
_atom_site_type_symbol
_atom_site_fract_x
_atom_site_fract_y
_atom_site_fract_z
_atom_site_U_iso_or_equiv
_atom_site_adp_type
_atom_site_occupancy
_atom_site_refinement_flags_posn
_atom_site_refinement_flags_adp
Zn1 Zn 0.82957(4) -0.18941(5) 0.70884(3) 0.02845(18) Uani 1.000000 . U
C1 C 0.7829(5) 0.0254(6) 0.7748(3) 0.0462(16) Uani 1.000000 D U
C2 C 0.7431(4) 0.1547(5) 0.7978(3) 0.0332(13) Uani 1.000000 D U
C3 C 0.7218(5) 0.1633(6) 0.8568(3) 0.0449(16) Uani 1.000000 . U
H3 H 0.7374(5) 0.0840(6) 0.8821(3) 0.0538(19) Uiso 1.000000 R .
C4 C 0.6774(5) 0.2861(6) 0.8816(3) 0.0398(15) Uani 1.000000 . U
H4 H 0.6688(5) 0.2885(6) 0.9231(3) 0.0477(18) Uiso 1.000000 R .
C5 C 0.6466(4) 0.4030(5) 0.8448(3) 0.0271(12) Uani 1.000000 . U
C6 C 0.6677(5) 0.3953(6) 0.7840(3) 0.0439(16) Uani 1.000000 . U
H6 H 0.6496(5) 0.4726(6) 0.7578(3) 0.0527(19) Uiso 1.000000 R .
C7 C 0.7153(5) 0.2739(6) 0.7621(3) 0.0436(16) Uani 1.000000 . U
H7 H 0.7290(5) 0.2729(6) 0.7214(3) 0.0523(19) Uiso 1.000000 R .
C8 C 0.5927(4) 0.5291(5) 0.8687(2) 0.0246(12) Uani 1.000000 . U
C9 C 0.5602(4) 0.5281(6) 0.9274(3) 0.0334(13) Uani 1.000000 . U
H9 H 0.5724(4) 0.4468(6) 0.9519(3) 0.0401(16) Uiso 1.000000 R .
C10 C 0.5095(4) 0.6485(5) 0.9497(2) 0.0249(12) Uani 1.000000 . U
C11 C 0.5204(4) 0.7694(5) 0.8593(2) 0.0238(12) Uani 1.000000 . U
C12 C 0.5724(5) 0.6565(6) 0.8345(3) 0.0336(14) Uani 1.000000 . U
H12 H 0.5939(5) 0.6640(6) 0.7955(3) 0.0403(16) Uiso 1.000000 R .
C13 C 0.4731(4) 0.6538(5) 1.0111(3) 0.0289(12) Uani 1.000000 . U
C14 C 0.5006(5) 0.5563(6) 1.0563(3) 0.0364(14) Uani 1.000000 . U
H14 H 0.5454(5) 0.4787(6) 1.0489(3) 0.0437(17) Uiso 1.000000 R .
C15 C 0.4637(4) 0.5690(5) 1.1133(2) 0.0320(13) Uani 1.000000 . U
H15 H 0.4843(4) 0.4993(5) 1.1430(2) 0.0384(16) Uiso 1.000000 R .
C16 C 0.3685(5) 0.7746(6) 1.0817(3) 0.0375(15) Uani 1.000000 . U
H16 H 0.3212(5) 0.8494(6) 1.0895(3) 0.0450(17) Uiso 1.000000 R .
C17 C 0.4050(5) 0.7652(6) 1.0246(3) 0.0351(14) Uani 1.000000 . U
H17 H 0.3833(5) 0.8348(6) 0.9950(3) 0.0421(17) Uiso 1.000000 R .
C18 C 0.4891(4) 0.9018(5) 0.8223(3) 0.0289(13) Uani 1.000000 . U
C19 C 0.4553(5) 1.0220(6) 0.8527(3) 0.0453(16) Uani 1.000000 . U
H19 H 0.4585(5) 1.0222(6) 0.8953(3) 0.0543(19) Uiso 1.000000 R .
C20 C 0.4173(5) 1.1403(6) 0.8187(3) 0.0435(16) Uani 1.000000 . U
H20 H 0.3905(5) 1.2176(6) 0.8391(3) 0.0521(19) Uiso 1.000000 R .
C21 C 0.4573(5) 1.0374(6) 0.7315(3) 0.0437(16) Uani 1.000000 . U
H21 H 0.4623(5) 1.0431(6) 0.6896(3) 0.0525(19) Uiso 1.000000 R .
C22 C 0.4920(5) 0.9140(6) 0.7614(3) 0.0390(15) Uani 1.000000 . U
H22 H 0.5177(5) 0.8380(6) 0.7397(3) 0.0468(18) Uiso 1.000000 R .
Cl2 Cl 0.66214(11) -0.29311(15) 0.67128(7) 0.0429(4) Uani 1.000000 . U
N1 N 0.4891(4) 0.7676(4) 0.9146(2) 0.0311(11) Uani 1.000000 . U
N2 N 0.4004(4) 0.6765(5) 1.1268(2) 0.0328(11) Uani 1.000000 . U
N3 N 0.4167(4) 1.1501(5) 0.7582(2) 0.0334(11) Uani 1.000000 . U
O1 O 0.8219(4) 0.0247(4) 0.7230(2) 0.0530(13) Uani 1.000000 . U
O2 O 0.7789(4) -0.0896(5) 0.8025(2) 0.0671(16) Uani 1.000000 . U
O3 O 0.5872(5) -0.2261(6) 0.5251(3) 0.0902(19) Uani 1.000000 . .
H3a H 0.6307(5) -0.2453(6) 0.5581(3) 0.08(3) Uiso 1.000000 R .
H3b H 0.6009(5) -0.1547(6) 0.5032(3) 0.13(4) Uiso 1.000000 R .

loop_
_atom_site_aniso_label
_atom_site_aniso_U_11
_atom_site_aniso_U_22
_atom_site_aniso_U_33
_atom_site_aniso_U_12
_atom_site_aniso_U_13
_atom_site_aniso_U_23
Zn1 0.0423(4) 0.0199(3) 0.0256(3) 0.0067(3) 0.0134(2) 0.0025(3)
C1 0.061(4) 0.026(4) 0.050(4) 0.007(3) 0.006(3) -0.002(3)
C2 0.030(3) 0.027(3) 0.043(4) -0.002(2) 0.007(3) -0.015(3)
C3 0.061(4) 0.023(3) 0.053(4) 0.017(3) 0.015(3) 0.008(3)
C4 0.056(4) 0.028(4) 0.037(4) 0.026(3) 0.012(3) 0.002(2)
C5 0.030(3) 0.019(3) 0.033(3) -0.001(2) 0.005(2) -0.005(2)
C6 0.072(4) 0.019(3) 0.045(4) 0.002(3) 0.025(3) -0.001(3)
C7 0.073(5) 0.028(4) 0.033(4) 0.005(3) 0.018(3) -0.009(3)
C8 0.029(3) 0.022(3) 0.026(3) -0.004(2) 0.013(2) -0.005(2)
C9 0.043(3) 0.028(3) 0.033(3) 0.011(2) 0.019(3) 0.008(2)
C10 0.025(3) 0.020(3) 0.030(3) 0.009(2) 0.005(2) -0.004(2)
C11 0.033(3) 0.017(3) 0.024(3) 0.000(2) 0.010(2) -0.003(2)
C12 0.052(4) 0.029(3) 0.025(3) 0.014(2) 0.022(3) 0.006(2)
C13 0.032(3) 0.028(3) 0.028(3) -0.001(2) 0.011(2) 0.003(2)
C14 0.052(4) 0.026(3) 0.034(4) 0.013(3) 0.016(3) 0.002(3)
C15 0.046(3) 0.022(3) 0.030(3) 0.009(3) 0.014(3) 0.006(2)
C16 0.046(3) 0.024(3) 0.047(4) 0.012(2) 0.019(3) 0.005(3)
C17 0.055(4) 0.029(3) 0.026(3) 0.012(3) 0.021(3) 0.010(2)
C18 0.037(3) 0.012(3) 0.041(4) 0.010(2) 0.021(3) 0.007(2)
C19 0.074(5) 0.041(4) 0.022(3) 0.018(3) 0.011(3) -0.005(3)
C20 0.073(5) 0.027(3) 0.032(4) 0.019(3) 0.015(3) -0.002(3)
C21 0.060(4) 0.040(4) 0.036(4) 0.010(3) 0.025(3) 0.005(3)
C22 0.053(4) 0.038(4) 0.029(4) 0.031(3) 0.013(3) 0.005(3)
Cl2 0.0461(9) 0.0471(10) 0.0381(9) -0.0084(7) 0.0145(7) -0.0046(7)
N1 0.042(3) 0.021(3) 0.031(3) 0.009(2) 0.011(2) 0.0054(19)
N2 0.043(3) 0.029(3) 0.030(3) 0.006(2) 0.019(2) 0.004(2)
N3 0.045(3) 0.027(3) 0.031(3) 0.008(2) 0.014(2) 0.0064(19)
O1 0.077(3) 0.027(2) 0.060(4) 0.009(2) 0.027(3) -0.0157(19)
O2 0.086(4) 0.043(3) 0.074(4) 0.029(3) 0.013(3) -0.001(3)
O3 0.122(5) 0.071(4) 0.074(5) -0.041(4) 0.004(4) 0.003(3)

loop_
_atom_type_symbol
_atom_type_scat_dispersion_real
_atom_type_scat_dispersion_imag
_atom_type_scat_Cromer_Mann_a1
_atom_type_scat_Cromer_Mann_a2
_atom_type_scat_Cromer_Mann_a3
_atom_type_scat_Cromer_Mann_a4
_atom_type_scat_Cromer_Mann_b1
_atom_type_scat_Cromer_Mann_b2
_atom_type_scat_Cromer_Mann_b3
_atom_type_scat_Cromer_Mann_b4
_atom_type_scat_Cromer_Mann_c
_atom_type_scat_source
_atom_type_scat_dispersion_source
C 0.00313 0.00162 2.31000 1.02000 1.58860 0.86500 20.84390 10.20750 0.56870 51.65120 0.21560 'International Tables Volume C Table 6.1.1.4 (pp. 500-502)' brennan
Cl 0.14908 0.15974 11.46040 7.19640 6.25560 1.64550 0.01040 1.16620 18.51940 47.77840 -9.55740 'International Tables Volume C Table 6.1.1.4 (pp. 500-502)' brennan
H 0.00000 0.00000 0.49300 0.32291 0.14019 0.04081 10.51090 26.12570 3.14236 57.79970 0.00304 'International Tables Volume C Table 6.1.1.4 (pp. 500-502)' brennan
N 0.00612 0.00332 12.21260 3.13220 2.01250 1.16630 0.00570 9.89330 28.99750 0.58260 -11.52900 'International Tables Volume C Table 6.1.1.4 (pp. 500-502)' brennan
O 0.01085 0.00610 3.04850 2.28680 1.54630 0.86700 13.27710 5.70110 0.32390 32.90890 0.25080 'International Tables Volume C Table 6.1.1.4 (pp. 500-502)' brennan
Zn 0.29151 1.43825 14.07430 7.03180 5.16520 2.41000 3.26550 0.23330 10.31630 58.70970 1.30410 'International Tables Volume C Table 6.1.1.4 (pp. 500-502)' brennan

loop_
_geom_angle_atom_site_label_1
_geom_angle_atom_site_label_2
_geom_angle_atom_site_label_3
_geom_angle
_geom_angle_site_symmetry_1
_geom_angle_site_symmetry_3
_geom_angle_publ_flag
N2 Zn1 Cl2 98.89(13) 4_554 . y
N3 Zn1 Cl2 103.81(14) 3_535 . y
N3 Zn1 N2 104.99(18) 3_535 4_554 y
O1 Zn1 Cl2 114.76(15) . . y
O1 Zn1 N2 96.15(17) . 4_554 y
O1 Zn1 N3 132.18(19) . 3_535 y
O2 Zn1 Cl2 99.24(13) . . y
O2 Zn1 N2 152.77(19) . 4_554 y
O2 Zn1 N3 90.15(17) . 3_535 y
O2 Zn1 O1 57.67(16) . . y
O1 C1 C2 119.9(5) . . ?
O2 C1 C2 121.9(6) . . ?
O2 C1 O1 118.2(5) . . ?
C3 C2 C1 120.4(5) . . ?
C7 C2 C1 123.8(6) . . ?
C7 C2 C3 115.6(5) . . ?
H3 C3 C2 118.4(3) . . ?
C4 C3 C2 123.3(5) . . ?
C4 C3 H3 118.4(3) . . ?
H4 C4 C3 119.8(3) . . ?
C5 C4 C3 120.4(5) . . ?
C5 C4 H4 119.8(3) . . ?
C6 C5 C4 116.8(5) . . ?
C8 C5 C4 121.4(5) . . ?
C8 C5 C6 121.8(5) . . ?
H6 C6 C5 119.6(3) . . ?
C7 C6 C5 120.8(5) . . ?
C7 C6 H6 119.6(4) . . ?
C6 C7 C2 123.1(6) . . ?
H7 C7 C2 118.4(3) . . ?
H7 C7 C6 118.4(4) . . ?
C9 C8 C5 120.9(5) . . ?
C12 C8 C5 122.6(4) . . ?
C12 C8 C9 116.5(4) . . ?
H9 C9 C8 119.8(3) . . ?
C10 C9 C8 120.5(5) . . ?
C10 C9 H9 119.8(3) . . ?
C13 C10 C9 123.0(5) . . ?
N1 C10 C9 121.0(5) . . ?
N1 C10 C13 116.0(4) . . ?
C18 C11 C12 120.9(5) . . ?
N1 C11 C12 123.8(5) . . ?
N1 C11 C18 115.2(4) . . ?
C11 C12 C8 119.5(5) . . ?
H12 C12 C8 120.2(3) . . ?
H12 C12 C11 120.2(3) . . ?
C14 C13 C10 125.0(5) . . ?
C17 C13 C10 118.7(5) . . ?
C17 C13 C14 116.3(5) . . ?
H14 C14 C13 119.1(3) . . ?
C15 C14 C13 121.8(5) . . ?
C15 C14 H14 119.1(3) . . ?
H15 C15 C14 118.9(3) . . ?
N2 C15 C14 122.2(5) . . ?
N2 C15 H15 118.9(3) . . ?
C17 C16 H16 119.3(3) . . ?
N2 C16 H16 119.3(3) . . ?
N2 C16 C17 121.4(5) . . ?
C16 C17 C13 120.8(5) . . ?
H17 C17 C13 119.6(3) . . ?
H17 C17 C16 119.6(3) . . ?
C19 C18 C11 118.3(5) . . ?
C22 C18 C11 124.6(5) . . ?
C22 C18 C19 117.1(5) . . ?
H19 C19 C18 120.5(3) . . ?
C20 C19 C18 119.0(6) . . ?
C20 C19 H19 120.5(4) . . ?
H20 C20 C19 118.2(4) . . ?
N3 C20 C19 123.5(5) . . ?
N3 C20 H20 118.2(3) . . ?
C22 C21 H21 117.8(3) . . ?
N3 C21 H21 117.8(3) . . ?
N3 C21 C22 124.3(6) . . ?
C21 C22 C18 120.1(5) . . ?
H22 C22 C18 120.0(3) . . ?
H22 C22 C21 120.0(3) . . ?
C11 N1 C10 118.7(4) . . ?
C15 N2 Zn1 123.4(4) . 4_455 ?
C16 N2 Zn1 118.5(4) . 4_455 ?
C16 N2 C15 117.6(5) . . ?
C20 N3 Zn1 120.7(4) . 3_465 ?
C21 N3 Zn1 122.5(4) . 3_465 ?
C21 N3 C20 115.7(5) . . ?
C1 O1 Zn1 99.8(3) . . ?
C1 O2 Zn1 83.5(4) . . ?
H3b O3 H3a 120.1 . . ?

loop_
_geom_bond_atom_site_label_1
_geom_bond_atom_site_label_2
_geom_bond_distance
_geom_bond_site_symmetry_2
_geom_bond_publ_flag
Zn1 Cl2 2.2767(15) . y
Zn1 N2 2.095(4) 4_554 y
Zn1 N3 2.048(4) 3_535 y
Zn1 O1 2.029(4) . y
Zn1 O2 2.407(5) . y
C1 C2 1.417(6) . ?
C1 O1 1.285(8) . ?
C1 O2 1.238(7) . ?
C2 C3 1.355(8) . ?
C2 C7 1.375(8) . ?
C3 H3 0.9300 . ?
C3 C4 1.405(7) . ?
C4 H4 0.9300 . ?
C4 C5 1.378(7) . ?
C5 C6 1.392(7) . ?
C5 C8 1.474(7) . ?
C6 H6 0.9300 . ?
C6 C7 1.384(7) . ?
C7 H7 0.9300 . ?
C8 C9 1.396(7) . ?
C8 C12 1.410(7) . ?
C9 H9 0.9300 . ?
C9 C10 1.398(7) . ?
C10 C13 1.472(7) . ?
C10 N1 1.357(6) . ?
C11 C12 1.375(7) . ?
C11 C18 1.498(7) . ?
C11 N1 1.318(6) . ?
C12 H12 0.9300 . ?
C13 C14 1.352(7) . ?
C13 C17 1.379(7) . ?
C14 H14 0.9300 . ?
C14 C15 1.388(8) . ?
C15 H15 0.9300 . ?
C15 N2 1.316(6) . ?
C16 H16 0.9300 . ?
C16 C17 1.384(8) . ?
C16 N2 1.363(7) . ?
C17 H17 0.9300 . ?
C18 C19 1.393(7) . ?
C18 C22 1.345(7) . ?
C19 H19 0.9300 . ?
C19 C20 1.375(8) . ?
C20 H20 0.9300 . ?
C20 N3 1.328(7) . ?
C21 H21 0.9300 . ?
C21 C22 1.363(8) . ?
C21 N3 1.329(7) . ?
C22 H22 0.9300 . ?
O3 H3a 0.8496 . ?
O3 H3b 0.8513 . ?

loop_
_geom_torsion_atom_site_label_1
_geom_torsion_atom_site_label_2
_geom_torsion_atom_site_label_3
_geom_torsion_atom_site_label_4
_geom_torsion
_geom_torsion_site_symmetry_1
_geom_torsion_site_symmetry_2
_geom_torsion_site_symmetry_3
_geom_torsion_site_symmetry_4
_geom_torsion_publ_flag
Zn1 N2 C15 C14 173.7(4) 4_455 . . . ?
Zn1 N2 C16 C17 -174.7(4) 4_455 . . . ?
Zn1 N3 C20 C19 167.3(5) 3_465 . . . ?
Zn1 N3 C21 C22 -164.1(5) 3_465 . . . ?
Zn1 O1 C1 C2 -168.0(3) . . . . ?
Zn1 O1 C1 O2 10.2(4) . . . . ?
Zn1 O2 C1 C2 169.7(3) . . . . ?
Zn1 O2 C1 O1 -8.5(4) . . . . ?
C1 C2 C3 C4 -177.0(6) . . . . ?
C1 C2 C7 C6 174.5(6) . . . . ?
C2 C3 C4 C5 4.0(7) . . . . ?
C2 C7 C6 C5 0.8(7) . . . . ?
C3 C4 C5 C6 -3.5(7) . . . . ?
C3 C4 C5 C8 175.7(5) . . . . ?
C4 C5 C6 C7 1.3(6) . . . . ?
C4 C5 C8 C9 -6.8(6) . . . . ?
C4 C5 C8 C12 172.3(5) . . . . ?
C5 C8 C9 C10 179.8(5) . . . . ?
C5 C8 C12 C11 179.2(5) . . . . ?
C8 C9 C10 C13 179.8(5) . . . . ?
C8 C9 C10 N1 1.0(6) . . . . ?
C8 C12 C11 C18 -175.0(5) . . . . ?
C8 C12 C11 N1 1.1(7) . . . . ?
C9 C10 C13 C14 11.8(6) . . . . ?
C9 C10 C13 C17 -167.7(5) . . . . ?
C9 C10 N1 C11 -1.5(6) . . . . ?
C10 C13 C14 C15 179.5(5) . . . . ?
C10 C13 C17 C16 179.9(5) . . . . ?
C10 N1 C11 C12 0.5(6) . . . . ?
C10 N1 C11 C18 176.8(5) . . . . ?
C11 C18 C19 C20 -174.6(5) . . . . ?
C11 C18 C22 C21 177.3(6) . . . . ?
C13 C14 C15 N2 -0.3(7) . . . . ?
C13 C17 C16 N2 1.5(7) . . . . ?
C14 C15 N2 C16 2.0(7) . . . . ?
C15 N2 C16 C17 -2.6(6) . . . . ?
C18 C19 C20 N3 -4.0(7) . . . . ?
C18 C22 C21 N3 -1.7(7) . . . . ?
C19 C20 N3 C21 -0.9(8) . . . . ?
C20 N3 C21 C22 3.9(6) . . . . ?

loop_
_restr_distance_atom_site_label_1
_restr_distance_atom_site_label_2
_restr_distance_site_symmetry_2
_restr_distance_target
_restr_distance_target_weight_param
_restr_distance_diff
C1 C2 1 1.3500 0.0100 -0.0670

loop_
_smtbx_masks_void_nr
_smtbx_masks_void_average_x
_smtbx_masks_void_average_y
_smtbx_masks_void_average_z
_smtbx_masks_void_volume
_smtbx_masks_void_count_electrons
_smtbx_masks_void_content
1 0.203 0.655 0.546 311.2 131.6 '2 C4H9NO,4 H2O'
2 0.538 0.010 0.046 311.2 131.5 '2 C4H9NO,4 H2O'

loop_
_restr_rigu_atom_site_label_1
_restr_rigu_atom_site_label_2
_restr_rigu_target_weight_param
_restr_rigu_u13_diff
_restr_rigu_u23_diff
_restr_rigu_u33_diff
Zn1 C1 0.004000 0.000395 0.012689 -0.012865
Zn1 Cl2 0.004000 0.000807 0.002465 0.003532
Zn1 O1 0.004000 -0.001808 -0.014232 -0.001345
